data_7017544
loop_
_publ_author_name
'Gholivand, Khodayar'
'Mahzouni, Hamid R.'
'Esrafili, Mehdi D.'

_publ_section_title
;
 Structure, bonding, electronic and energy aspects of a new family of
 early lanthanide (La, Ce and Nd) complexes with phosphoric triamides:
 Insights from experimental and DFT studies.
;
_journal_issue 5
_journal_name_full 'Dalton transactions (Cambridge, England : 2003)'
_journal_page_first 1597
_journal_page_last 1608
_journal_paper_doi 10.1039/c1dt11084e
_journal_volume 41
_journal_year 2012
_chemical_formula_moiety 'C14 H21 Cl N3 O3 P'
_chemical_formula_sum 'C14 H21 Cl N3 O3 P'
_chemical_formula_weight 345.76
_chemical_name_systematic
;
?
;
_space_group_IT_number 61
_symmetry_cell_setting orthorhombic
_symmetry_space_group_name_Hall '-P 2ac 2ab'
_symmetry_space_group_name_H-M 'P b c a'
_atom_sites_solution_hydrogens geom
_atom_sites_solution_primary direct
_atom_sites_solution_secondary difmap
_audit_creation_method SHELXL-97
_cell_angle_alpha 90.00
_cell_angle_beta 90.00
_cell_angle_gamma 90.00
_cell_formula_units_Z 8
_cell_length_a 17.614(3)
_cell_length_b 9.3063(17)
_cell_length_c 20.213(4)
_cell_measurement_reflns_used 2318
_cell_measurement_temperature 120(2)
_cell_measurement_theta_max 23.9
_cell_measurement_theta_min 2.3
_cell_volume 3313.3(11)
_computing_cell_refinement 'SAINTPlus (Bruker, 1998a)'
_computing_data_collection 'SMART (Bruker, 1998b)'
_computing_data_reduction 'SAINTPlus (Bruker, 1998a)'
_computing_molecular_graphics 'SHELXTL ver. 5.1 (Sheldrick, 1998a)'
_computing_publication_material 'SHELXTL ver. 5.1 (Sheldrick, 1998a)'
_computing_structure_refinement 'SHELXTL ver. 5.1 (Sheldrick, 1998a)'
_computing_structure_solution 'SHELXTL ver. 5.1 (Sheldrick, 1998a)'
_diffrn_ambient_temperature 120(2)
_diffrn_measured_fraction_theta_full 0.981
_diffrn_measured_fraction_theta_max 0.981
_diffrn_measurement_device_type 'Bruker SMART 1000 CCD area detector'
_diffrn_measurement_method '\w scans'
_diffrn_radiation_monochromator graphite
_diffrn_radiation_source 'normal-focus sealed tube'
_diffrn_radiation_type MoK\a
_diffrn_radiation_wavelength 0.71073
_diffrn_reflns_av_R_equivalents 0.0705
_diffrn_reflns_av_sigmaI/netI 0.0702
_diffrn_reflns_limit_h_max 22
_diffrn_reflns_limit_h_min -9
_diffrn_reflns_limit_k_max 11
_diffrn_reflns_limit_k_min -11
_diffrn_reflns_limit_l_max 24
_diffrn_reflns_limit_l_min -24
_diffrn_reflns_number 17230
_diffrn_reflns_theta_full 27.02
_diffrn_reflns_theta_max 27.02
_diffrn_reflns_theta_min 2.02
_exptl_absorpt_coefficient_mu 0.342
_exptl_absorpt_correction_type none
_exptl_crystal_colour colorless
_exptl_crystal_density_diffrn 1.386
_exptl_crystal_density_method 'not measured'
_exptl_crystal_description plate
_exptl_crystal_F_000 1456
_exptl_crystal_size_max 0.50
_exptl_crystal_size_mid 0.20
_exptl_crystal_size_min 0.06
_refine_diff_density_max 0.527
_refine_diff_density_min -0.223
_refine_diff_density_rms 0.073
_refine_ls_extinction_method none
_refine_ls_goodness_of_fit_ref 0.892
_refine_ls_hydrogen_treatment constr
_refine_ls_matrix_type full
_refine_ls_number_parameters 199
_refine_ls_number_reflns 3558
_refine_ls_number_restraints 0
_refine_ls_restrained_S_all 0.892
_refine_ls_R_factor_all 0.0922
_refine_ls_R_factor_gt 0.0496
_refine_ls_shift/su_max 0.001
_refine_ls_shift/su_mean 0.000
_refine_ls_structure_factor_coef Fsqd
_refine_ls_weighting_details 'calc w=1/[\s^2^(Fo^2^)+(0.0609P)^2^+0.0000P] where P=(Fo^2^+2Fc^2^)/3'
_refine_ls_weighting_scheme calc
_refine_ls_wR_factor_gt 0.1076
_refine_ls_wR_factor_ref 0.1219
_reflns_number_gt 2024
_reflns_number_total 3558
_reflns_threshold_expression I>2\s(I)
_cod_data_source_file c1dt11084e.txt
_cod_data_source_block ClPA
_cod_depositor_comments
;
The following automatic conversions were performed:

'_symmetry_cell_setting' value 'Orthorhombic' changed to
'orthorhombic' according to
/home/saulius/struct/CIF-dictionaries/cif_core.dic dictionary named
'cif_core.dic' version 2.4.1 from 2010-06-29.

Automatic conversion script
Id: cif_fix_values 1715 2011-07-08 13:25:40Z adriana 
;
_cod_original_cell_volume 3313.3(10)
_cod_database_code 7017544

loop_
_symmetry_equiv_pos_as_xyz
'x, y, z'
'-x+1/2, -y, z+1/2'
'-x, y+1/2, -z+1/2'
'x+1/2, -y+1/2, -z'
'-x, -y, -z'
'x-1/2, y, -z-1/2'
'x, -y-1/2, z-1/2'
'-x-1/2, y-1/2, z'

loop_
_atom_site_label
_atom_site_type_symbol
_atom_site_fract_x
_atom_site_fract_y
_atom_site_fract_z
_atom_site_U_iso_or_equiv
_atom_site_adp_type
_atom_site_occupancy
_atom_site_symmetry_multiplicity
_atom_site_calc_flag
_atom_site_refinement_flags
Cl1 Cl 0.39838(5) 0.84951(8) 0.76213(4) 0.0444(2) Uani 1 1 d .
P1 P 0.17508(4) 0.79646(7) 0.47101(3) 0.02646(19) Uani 1 1 d .
O1 O 0.17945(10) 0.95405(17) 0.46647(8) 0.0282(4) Uani 1 1 d .
O2 O 0.14481(13) 0.6118(2) 0.26768(10) 0.0481(6) Uani 1 1 d .
O3 O -0.01841(11) 0.6934(2) 0.60489(10) 0.0441(6) Uani 1 1 d .
N1 N 0.25116(13) 0.7204(2) 0.50402(11) 0.0291(5) Uani 1 1 d .
H1A H 0.2729 0.6519 0.4808 0.035 Uiso 1 1 calc R
N2 N 0.16298(12) 0.7269(2) 0.39658(11) 0.0287(5) Uani 1 1 d .
N3 N 0.10397(12) 0.7420(2) 0.51745(10) 0.0274(5) Uani 1 1 d .
C1 C 0.28474(15) 0.7537(3) 0.56519(13) 0.0272(6) Uani 1 1 d .
C2 C 0.35110(15) 0.6838(3) 0.58472(14) 0.0297(6) Uani 1 1 d .
H2A H 0.3733 0.6145 0.5561 0.036 Uiso 1 1 calc R
C3 C 0.38514(16) 0.7131(3) 0.64457(14) 0.0327(7) Uani 1 1 d .
H3A H 0.4303 0.6642 0.6568 0.039 Uiso 1 1 calc R
C4 C 0.35403(17) 0.8127(3) 0.68641(14) 0.0336(7) Uani 1 1 d .
C5 C 0.28792(16) 0.8845(3) 0.66897(13) 0.0319(7) Uani 1 1 d .
H5A H 0.2665 0.9541 0.6979 0.038 Uiso 1 1 calc R
C6 C 0.25361(16) 0.8541(3) 0.60939(13) 0.0306(6) Uani 1 1 d .
H6A H 0.2079 0.9021 0.5979 0.037 Uiso 1 1 calc R
C7 C 0.20249(18) 0.7891(3) 0.33985(14) 0.0398(7) Uani 1 1 d .
H7A H 0.2536 0.7457 0.3357 0.048 Uiso 1 1 calc R
H7B H 0.2087 0.8939 0.3464 0.048 Uiso 1 1 calc R
C8 C 0.1573(2) 0.7615(3) 0.27757(14) 0.0441(8) Uani 1 1 d .
H8A H 0.1078 0.8113 0.2807 0.053 Uiso 1 1 calc R
H8B H 0.1850 0.8012 0.2391 0.053 Uiso 1 1 calc R
C9 C 0.10331(17) 0.5542(3) 0.32221(13) 0.0379(7) Uani 1 1 d .
H9A H 0.0944 0.4505 0.3147 0.045 Uiso 1 1 calc R
H9B H 0.0532 0.6022 0.3248 0.045 Uiso 1 1 calc R
C10 C 0.14468(17) 0.5741(3) 0.38719(14) 0.0336(7) Uani 1 1 d .
H10A H 0.1124 0.5401 0.4241 0.040 Uiso 1 1 calc R
H10B H 0.1920 0.5166 0.3871 0.040 Uiso 1 1 calc R
C11 C 0.10220(16) 0.6172(3) 0.56034(15) 0.0368(7) Uani 1 1 d .
H11A H 0.1546 0.5891 0.5723 0.044 Uiso 1 1 calc R
H11B H 0.0782 0.5356 0.5369 0.044 Uiso 1 1 calc R
C12 C 0.05771(17) 0.6515(3) 0.62232(15) 0.0427(8) Uani 1 1 d .
H12A H 0.0562 0.5661 0.6515 0.051 Uiso 1 1 calc R
H12B H 0.0829 0.7306 0.6467 0.051 Uiso 1 1 calc R
C13 C -0.01575(17) 0.8210(3) 0.56583(15) 0.0402(8) Uani 1 1 d .
H13A H 0.0097 0.8983 0.5911 0.048 Uiso 1 1 calc R
H13B H -0.0681 0.8529 0.5557 0.048 Uiso 1 1 calc R
C14 C 0.02658(15) 0.7947(3) 0.50234(13) 0.0315(7) Uani 1 1 d .
H14A H -0.0008 0.7227 0.4754 0.038 Uiso 1 1 calc R
H14B H 0.0297 0.8850 0.4766 0.038 Uiso 1 1 calc R

loop_
_atom_site_aniso_label
_atom_site_aniso_U_11
_atom_site_aniso_U_22
_atom_site_aniso_U_33
_atom_site_aniso_U_23
_atom_site_aniso_U_13
_atom_site_aniso_U_12
Cl1 0.0553(5) 0.0457(5) 0.0323(4) 0.0015(3) -0.0094(4) -0.0061(4)
P1 0.0262(4) 0.0236(4) 0.0296(4) -0.0023(3) 0.0005(3) -0.0019(3)
O1 0.0311(10) 0.0234(9) 0.0300(10) -0.0019(8) 0.0034(9) -0.0040(8)
O2 0.0651(15) 0.0435(13) 0.0358(12) -0.0134(10) 0.0132(11) -0.0152(11)
O3 0.0322(12) 0.0557(13) 0.0445(12) 0.0198(11) 0.0055(10) 0.0045(10)
N1 0.0251(12) 0.0302(13) 0.0319(12) -0.0086(10) 0.0018(10) 0.0009(10)
N2 0.0282(13) 0.0239(12) 0.0342(13) -0.0021(10) 0.0012(11) -0.0019(10)
N3 0.0265(13) 0.0268(12) 0.0289(12) 0.0030(10) 0.0004(10) -0.0008(9)
C1 0.0236(14) 0.0250(14) 0.0330(15) -0.0001(12) 0.0036(12) -0.0052(12)
C2 0.0246(15) 0.0288(15) 0.0357(16) -0.0021(12) 0.0047(13) -0.0007(12)
C3 0.0284(15) 0.0301(15) 0.0397(16) 0.0005(13) -0.0004(13) 0.0005(13)
C4 0.0378(17) 0.0335(16) 0.0295(15) 0.0044(13) -0.0044(13) -0.0117(13)
C5 0.0349(16) 0.0303(15) 0.0305(16) -0.0021(12) 0.0036(14) -0.0030(13)
C6 0.0273(15) 0.0303(15) 0.0341(15) -0.0009(12) 0.0014(13) 0.0006(12)
C7 0.0431(18) 0.0380(17) 0.0381(17) -0.0052(14) 0.0089(15) -0.0107(15)
C8 0.064(2) 0.0365(17) 0.0319(17) -0.0060(13) 0.0045(16) -0.0137(16)
C9 0.0428(18) 0.0335(16) 0.0373(17) -0.0073(13) 0.0060(15) -0.0106(14)
C10 0.0362(17) 0.0233(14) 0.0414(17) -0.0011(12) 0.0014(14) 0.0010(12)
C11 0.0290(16) 0.0281(16) 0.0532(19) 0.0130(13) -0.0014(15) 0.0008(13)
C12 0.0372(18) 0.051(2) 0.0403(18) 0.0190(15) -0.0007(15) -0.0009(15)
C13 0.0304(16) 0.0458(19) 0.0444(18) 0.0110(14) 0.0067(14) 0.0084(14)
C14 0.0256(15) 0.0341(15) 0.0349(16) 0.0093(13) -0.0034(13) 0.0041(12)

loop_
_atom_type_symbol
_atom_type_description
_atom_type_scat_dispersion_real
_atom_type_scat_dispersion_imag
_atom_type_scat_source
C C 0.0033 0.0016 'International Tables Vol C Tables 4.2.6.8 and 6.1.1.4'
H H 0.0000 0.0000 'International Tables Vol C Tables 4.2.6.8 and 6.1.1.4'
N N 0.0061 0.0033 'International Tables Vol C Tables 4.2.6.8 and 6.1.1.4'
O O 0.0106 0.0060 'International Tables Vol C Tables 4.2.6.8 and 6.1.1.4'
P P 0.1023 0.0942 'International Tables Vol C Tables 4.2.6.8 and 6.1.1.4'
Cl Cl 0.1484 0.1585 'International Tables Vol C Tables 4.2.6.8 and 6.1.1.4'

loop_
_geom_angle_atom_site_label_1
_geom_angle_atom_site_label_2
_geom_angle_atom_site_label_3
_geom_angle
O1 P1 N3 112.49(11)
O1 P1 N2 109.93(11)
N3 P1 N2 107.49(11)
O1 P1 N1 114.11(11)
N3 P1 N1 104.75(11)
N2 P1 N1 107.70(11)
C8 O2 C9 109.7(2)
C13 O3 C12 109.3(2)
C1 N1 P1 126.96(19)
C1 N1 H1A 116.5
P1 N1 H1A 116.5
C7 N2 C10 112.8(2)
C7 N2 P1 119.85(18)
C10 N2 P1 121.68(18)
C11 N3 C14 111.7(2)
C11 N3 P1 127.20(18)
C14 N3 P1 118.76(17)
C2 C1 C6 117.2(2)
C2 C1 N1 119.9(2)
C6 C1 N1 122.8(2)
C3 C2 C1 121.4(3)
C3 C2 H2A 119.3
C1 C2 H2A 119.3
C4 C3 C2 120.2(3)
C4 C3 H3A 119.9
C2 C3 H3A 119.9
C3 C4 C5 120.3(3)
C3 C4 Cl1 119.6(2)
C5 C4 Cl1 120.1(2)
C6 C5 C4 119.4(3)
C6 C5 H5A 120.3
C4 C5 H5A 120.3
C5 C6 C1 121.5(3)
C5 C6 H6A 119.3
C1 C6 H6A 119.3
N2 C7 C8 109.6(2)
N2 C7 H7A 109.8
C8 C7 H7A 109.8
N2 C7 H7B 109.8
C8 C7 H7B 109.8
H7A C7 H7B 108.2
O2 C8 C7 111.4(3)
O2 C8 H8A 109.3
C7 C8 H8A 109.3
O2 C8 H8B 109.3
C7 C8 H8B 109.3
H8A C8 H8B 108.0
O2 C9 C10 112.2(2)
O2 C9 H9A 109.2
C10 C9 H9A 109.2
O2 C9 H9B 109.2
C10 C9 H9B 109.2
H9A C9 H9B 107.9
N2 C10 C9 109.6(2)
N2 C10 H10A 109.7
C9 C10 H10A 109.7
N2 C10 H10B 109.7
C9 C10 H10B 109.7
H10A C10 H10B 108.2
N3 C11 C12 109.7(2)
N3 C11 H11A 109.7
C12 C11 H11A 109.7
N3 C11 H11B 109.7
C12 C11 H11B 109.7
H11A C11 H11B 108.2
O3 C12 C11 109.7(2)
O3 C12 H12A 109.7
C11 C12 H12A 109.7
O3 C12 H12B 109.7
C11 C12 H12B 109.7
H12A C12 H12B 108.2
O3 C13 C14 110.7(2)
O3 C13 H13A 109.5
C14 C13 H13A 109.5
O3 C13 H13B 109.5
C14 C13 H13B 109.5
H13A C13 H13B 108.1
N3 C14 C13 109.5(2)
N3 C14 H14A 109.8
C13 C14 H14A 109.8
N3 C14 H14B 109.8
C13 C14 H14B 109.8
H14A C14 H14B 108.2

loop_
_geom_bond_atom_site_label_1
_geom_bond_atom_site_label_2
_geom_bond_distance
Cl1 C4 1.752(3)
P1 O1 1.4715(18)
P1 N3 1.645(2)
P1 N2 1.652(2)
P1 N1 1.656(2)
O2 C8 1.425(4)
O2 C9 1.427(3)
O3 C13 1.427(3)
O3 C12 1.440(4)
N1 C1 1.405(3)
N1 H1A 0.8800
N2 C7 1.461(4)
N2 C10 1.470(3)
N3 C11 1.449(3)
N3 C14 1.481(3)
C1 C2 1.395(4)
C1 C6 1.404(4)
C2 C3 1.377(4)
C2 H2A 0.9500
C3 C4 1.369(4)
C3 H3A 0.9500
C4 C5 1.388(4)
C5 C6 1.377(4)
C5 H5A 0.9500
C6 H6A 0.9500
C7 C8 1.511(4)
C7 H7A 0.9900
C7 H7B 0.9900
C8 H8A 0.9900
C8 H8B 0.9900
C9 C10 1.513(4)
C9 H9A 0.9900
C9 H9B 0.9900
C10 H10A 0.9900
C10 H10B 0.9900
C11 C12 1.512(4)
C11 H11A 0.9900
C11 H11B 0.9900
C12 H12A 0.9900
C12 H12B 0.9900
C13 C14 1.504(4)
C13 H13A 0.9900
C13 H13B 0.9900
C14 H14A 0.9900
C14 H14B 0.9900

loop_
_geom_torsion_atom_site_label_1
_geom_torsion_atom_site_label_2
_geom_torsion_atom_site_label_3
_geom_torsion_atom_site_label_4
_geom_torsion
O1 P1 N1 C1 53.7(3)
N3 P1 N1 C1 -69.8(2)
N2 P1 N1 C1 176.0(2)
O1 P1 N2 C7 38.4(2)
N3 P1 N2 C7 161.2(2)
N1 P1 N2 C7 -86.5(2)
O1 P1 N2 C10 -170.2(2)
N3 P1 N2 C10 -47.4(2)
N1 P1 N2 C10 64.9(2)
O1 P1 N3 C11 -145.4(2)
N2 P1 N3 C11 93.5(2)
N1 P1 N3 C11 -20.9(3)
O1 P1 N3 C14 53.7(2)
N2 P1 N3 C14 -67.4(2)
N1 P1 N3 C14 178.22(19)
P1 N1 C1 C2 -177.09(19)
P1 N1 C1 C6 4.1(4)
C6 C1 C2 C3 -0.7(4)
N1 C1 C2 C3 -179.5(2)
C1 C2 C3 C4 0.0(4)
C2 C3 C4 C5 0.1(4)
C2 C3 C4 Cl1 -179.6(2)
C3 C4 C5 C6 0.4(4)
Cl1 C4 C5 C6 -179.8(2)
C4 C5 C6 C1 -1.2(4)
C2 C1 C6 C5 1.2(4)
N1 C1 C6 C5 -179.9(2)
C10 N2 C7 C8 53.4(3)
P1 N2 C7 C8 -152.8(2)
C9 O2 C8 C7 60.4(3)
N2 C7 C8 O2 -57.3(3)
C8 O2 C9 C10 -59.4(3)
C7 N2 C10 C9 -52.1(3)
P1 N2 C10 C9 154.6(2)
O2 C9 C10 N2 54.8(3)
C14 N3 C11 C12 -55.1(3)
P1 N3 C11 C12 142.9(2)
C13 O3 C12 C11 -62.5(3)
N3 C11 C12 O3 59.0(3)
C12 O3 C13 C14 62.1(3)
C11 N3 C14 C13 54.0(3)
P1 N3 C14 C13 -142.2(2)
O3 C13 C14 N3 -57.2(3)
